data_9013861
loop_
_publ_author_name
'Camara, F.'
'Nestola, F.'
'Angel, R. J.'
'Ohashi, H.'

_publ_section_title
;
 Spontaneous strain variations through the low-temperature displacive
 phase transition of LiGaSi2O6 clinopyroxene
 Note: T = 225 K
;
_journal_name_full 'European Journal of Mineralogy'
_journal_page_first 599
_journal_page_last 614
_journal_paper_doi 10.1127/0935-1221/2009/0021-1926
_journal_volume 21
_journal_year 2009
_chemical_compound_source Synthetic
_chemical_formula_structural LiGa(Si2O6)
_chemical_formula_sum 'Ga Li O6 Si2'
_space_group_IT_number 14
_symmetry_space_group_name_Hall '-P 2ybc'
_symmetry_space_group_name_H-M 'P 1 21/c 1'
_cell_angle_alpha 90
_cell_angle_beta 109.99
_cell_angle_gamma 90
_cell_length_a 9.5193
_cell_length_b 8.5713
_cell_length_c 5.2466
_cell_formula_units_Z 4
_cell_volume 402.294
_database_code_amcsd 0007307
_diffrn_ambient_temperature 225
_exptl_crystal_density_diffrn 3.778
_cod_original_formula_sum 'Li Ga Si2 O6'
_cod_database_code 9013861
_amcsd_formula_title LiGaSi2O6

loop_
_space_group_symop_operation_xyz
x,y,z
x,1/2-y,1/2+z
-x,1/2+y,1/2-z
-x,-y,-z

loop_
_atom_site_aniso_label
_atom_site_aniso_U_11
_atom_site_aniso_U_22
_atom_site_aniso_U_33
_atom_site_aniso_U_12
_atom_site_aniso_U_13
_atom_site_aniso_U_23
LiM2 0.00970 0.01620 0.00470 0.00300 0.00430 -0.00060
GaM1 0.00481 0.00456 0.00459 0.00005 0.00147 0.00010
SiA 0.00390 0.00350 0.00320 -0.00060 0.00130 0.00000
SiB 0.00430 0.00360 0.00340 -0.00010 0.00170 0.00020
O1A 0.00600 0.00630 0.00460 -0.00070 0.00210 -0.00100
O1B 0.00650 0.00520 0.00300 -0.00150 0.00190 -0.00060
O2A 0.00790 0.00520 0.00880 -0.00250 0.00390 -0.00100
O2B 0.00800 0.00730 0.00900 -0.00220 0.00440 -0.00210
O3A 0.00700 0.00940 0.00840 0.00020 0.00310 0.00250
O3B 0.00580 0.01060 0.00840 0.00160 0.00270 0.00310

loop_
_atom_site_label
_atom_site_fract_x
_atom_site_fract_y
_atom_site_fract_z
_atom_site_U_iso_or_equiv
LiM2 0.25020 0.01460 0.23690 0.00970
GaM1 0.25011 0.65082 0.23698 0.00469
SiA 0.04759 0.34098 0.27047 0.00351
SiB 0.54845 0.84067 0.24989 0.00366
O1A 0.86438 0.33200 0.15660 0.00560
O1B 0.36470 0.83310 0.13120 0.00480
O2A 0.11508 0.51190 0.31020 0.00700
O2B 0.62055 0.00740 0.34750 0.00770
O3A 0.10870 0.26410 0.57290 0.00810
O3B 0.60630 0.72630 0.51330 0.00820

loop_
_cod_related_entry_id
_cod_related_entry_database
_cod_related_entry_code
1 AMCSD 0007307
